data_4033507
loop_
_publ_author_name
'Chang, Meng-Yang'
'Chen, Yu-Hsin'
'Wang, Heui-Sin'

_publ_section_title
;
 Cu(OAc)<sub>2</sub> Mediated Synthesis of 3-Sulfonyl Chromen-4-ones.
;
_journal_issue 4
_journal_name_full 'The Journal of organic chemistry'
_journal_page_first 2361
_journal_page_last 2368
_journal_paper_doi 10.1021/acs.joc.8b00177
_journal_volume 83
_journal_year 2018
_chemical_absolute_configuration rm
_chemical_formula_sum 'C13 H10 N2 O'
_chemical_formula_weight 210.23
_space_group_crystal_system monoclinic
_space_group_IT_number 4
_space_group_name_Hall 'P 2yb'
_space_group_name_H-M_alt 'P 1 21 1'
_symmetry_space_group_name_Hall 'P 2yb'
_symmetry_space_group_name_H-M 'P 1 21 1'
_atom_sites_solution_hydrogens mixed
_audit_creation_method SHELXL-2014/6
_cell_angle_alpha 90
_cell_angle_beta 94.543(3)
_cell_angle_gamma 90
_cell_formula_units_Z 2
_cell_length_a 3.7669(4)
_cell_length_b 22.031(2)
_cell_length_c 5.8049(6)
_cell_measurement_reflns_used 2298
_cell_measurement_temperature 100(2)
_cell_measurement_theta_max 26.3259
_cell_measurement_theta_min 3.6994
_cell_volume 480.23(8)
_computing_cell_refinement 'SAINT V8.34A (Bruker AXS Inc., 2013)'
_computing_data_collection 'Bruker APEX2'
_computing_data_reduction 'SAINT V8.34A (Bruker AXS Inc., 2013)'
_computing_molecular_graphics 'Bruker SHELXTL'
_computing_publication_material 'Bruker SHELXTL'
_computing_structure_refinement 'SHELXL-2014/6 (Sheldrick, 2014)'
_diffrn_ambient_temperature 100(2)
_diffrn_detector_area_resol_mean 8.3333
_diffrn_measured_fraction_theta_full 0.967
_diffrn_measured_fraction_theta_max 0.957
_diffrn_measurement_device_type 'Bruker APEX-II CCD'
_diffrn_measurement_method '\f and \w scans'
_diffrn_radiation_type MoK\a
_diffrn_radiation_wavelength 0.71073
_diffrn_reflns_av_R_equivalents 0.0156
_diffrn_reflns_av_unetI/netI 0.0259
_diffrn_reflns_Laue_measured_fraction_full 0.967
_diffrn_reflns_Laue_measured_fraction_max 0.957
_diffrn_reflns_limit_h_max 4
_diffrn_reflns_limit_h_min -4
_diffrn_reflns_limit_k_max 26
_diffrn_reflns_limit_k_min -27
_diffrn_reflns_limit_l_max 7
_diffrn_reflns_limit_l_min -4
_diffrn_reflns_number 3192
_diffrn_reflns_point_group_measured_fraction_full 0.969
_diffrn_reflns_point_group_measured_fraction_max 0.960
_diffrn_reflns_theta_full 25.242
_diffrn_reflns_theta_max 26.366
_diffrn_reflns_theta_min 1.849
_exptl_absorpt_coefficient_mu 0.095
_exptl_absorpt_correction_T_max 0.9485
_exptl_absorpt_correction_T_min 0.8840
_exptl_absorpt_correction_type multi-scan
_exptl_absorpt_process_details 'SADABS V2014/4 (Bruker AXS Inc.)'
_exptl_crystal_colour 'Pale Yellow'
_exptl_crystal_density_diffrn 1.454
_exptl_crystal_density_meas ?
_exptl_crystal_density_method 'not measured'
_exptl_crystal_description Lump
_exptl_crystal_F_000 220
_exptl_crystal_size_max 0.08
_exptl_crystal_size_mid 0.05
_exptl_crystal_size_min 0.04
_refine_diff_density_max 0.203
_refine_diff_density_min -0.221
_refine_diff_density_rms 0.053
_refine_ls_abs_structure_details
;
 Refined as an inversion twin.
;
_refine_ls_abs_structure_Flack -1(2)
_refine_ls_extinction_method none
_refine_ls_goodness_of_fit_ref 1.187
_refine_ls_hydrogen_treatment constr
_refine_ls_matrix_type full
_refine_ls_number_parameters 146
_refine_ls_number_reflns 1721
_refine_ls_number_restraints 1
_refine_ls_restrained_S_all 1.186
_refine_ls_R_factor_all 0.0338
_refine_ls_R_factor_gt 0.0327
_refine_ls_shift/su_max 0.002
_refine_ls_shift/su_mean 0.000
_refine_ls_structure_factor_coef Fsqd
_refine_ls_weighting_details 'w=1/[\s^2^(Fo^2^)+(0.0487P)^2^+0.1122P] where P=(Fo^2^+2Fc^2^)/3'
_refine_ls_weighting_scheme calc
_refine_ls_wR_factor_gt 0.0921
_refine_ls_wR_factor_ref 0.0929
_reflns_Friedel_coverage 0.952
_reflns_Friedel_fraction_full 0.972
_reflns_Friedel_fraction_max 0.962
_reflns_number_gt 1668
_reflns_number_total 1721
_reflns_threshold_expression 'I > 2\s(I)'
_cod_data_source_file jo8b00177_si_001.cif
_cod_data_source_block 170234lt_0m
_cod_depositor_comments
;
The following automatic conversions were performed:

'_chemical_absolute_configuration' value 'RM' changed to 'rm'
according to
/home/data/users/saulius/crontab/automatic-downloads/rss-feeds/ACS/lib/dictionaries/cif_core.dic
dictionary named 'cif_core.dic' version 2.4.2 from 2011-04-26.

'_exptl_crystal_density_meas' value 'not measured' was changed to '?'
- the value is perceived as not measured.

Automatic conversion script
Id: cif_fix_values 4973 2017-02-22 13:04:09Z antanas 

 Adding full bibliography for 4033500--4033507.cif.
;
_cod_original_cell_volume 480.22(8)
_cod_database_code 4033507
_shelx_space_group_comment
;
The symmetry employed for this shelxl refinement is uniquely defined
by the following loop, which should always be used as a source of
symmetry information in preference to the above space-group names.
They are only intended as comments.
;
_shelxl_version_number 2014/6

loop_
_space_group_symop_operation_xyz
'x, y, z'
'-x, y+1/2, -z'

loop_
_atom_site_label
_atom_site_type_symbol
_atom_site_fract_x
_atom_site_fract_y
_atom_site_fract_z
_atom_site_U_iso_or_equiv
_atom_site_adp_type
_atom_site_occupancy
_atom_site_site_symmetry_order
_atom_site_calc_flag
_atom_site_refinement_flags_posn
_atom_site_refinement_flags_adp
O1 O 0.2917(5) 0.06493(8) 0.3738(3) 0.0169(5) Uani 1 1 d . .
N1 N 0.5969(6) 0.14291(10) 0.6540(4) 0.0134(5) Uani 1 1 d . .
N2 N 0.8298(6) 0.11580(10) 1.0047(4) 0.0138(5) Uani 1 1 d . .
C1 C 0.3062(7) -0.08272(12) 0.6551(5) 0.0172(6) Uani 1 1 d . .
H1 H 0.2326 -0.1232 0.6202 0.021 Uiso 1 1 calc R U
C2 C 0.4705(7) -0.06914(12) 0.8723(5) 0.0164(6) Uani 1 1 d . .
H8 H 0.5062 -0.1000 0.9863 0.020 Uiso 1 1 calc R U
C3 C 0.5806(7) -0.01054(12) 0.9202(5) 0.0161(6) Uani 1 1 d . .
H9 H 0.6932 -0.0013 1.0683 0.019 Uiso 1 1 calc R U
C4 C 0.5306(7) 0.03570(12) 0.7560(5) 0.0131(5) Uani 1 1 d . .
C5 C 0.6511(7) 0.09759(12) 0.8038(5) 0.0131(6) Uani 1 1 d . .
C6 C 0.7515(7) 0.19359(12) 0.7640(5) 0.0140(6) Uani 1 1 d . .
C7 C 0.7724(7) 0.25368(12) 0.6903(5) 0.0166(6) Uani 1 1 d . .
H5 H 0.6732 0.2659 0.5419 0.020 Uiso 1 1 calc R U
C8 C 0.9427(7) 0.29476(13) 0.8408(5) 0.0183(6) Uani 1 1 d . .
H2 H 0.9631 0.3358 0.7936 0.022 Uiso 1 1 calc R U
C9 C 1.0864(7) 0.27763(12) 1.0617(5) 0.0173(6) Uani 1 1 d . .
H3 H 1.1979 0.3075 1.1610 0.021 Uiso 1 1 calc R U
C10 C 1.0696(7) 0.21808(12) 1.1382(5) 0.0159(6) Uani 1 1 d . .
H10 H 1.1690 0.2060 1.2867 0.019 Uiso 1 1 calc R U
C11 C 0.8978(7) 0.17707(12) 0.9838(5) 0.0131(5) Uani 1 1 d . .
C12 C 0.2489(8) -0.03778(11) 0.4892(5) 0.0162(6) Uani 1 1 d . .
H7 H 0.1371 -0.0475 0.3414 0.019 Uiso 1 1 calc R U
C13 C 0.3552(7) 0.02155(11) 0.5393(5) 0.0138(6) Uani 1 1 d . .
H4 H 0.9016 0.0926 1.1283 0.050 Uiso 1 1 d . .
H6 H 0.3724 0.1017 0.4369 0.050 Uiso 1 1 d . .

loop_
_atom_site_aniso_label
_atom_site_aniso_U_11
_atom_site_aniso_U_22
_atom_site_aniso_U_33
_atom_site_aniso_U_23
_atom_site_aniso_U_13
_atom_site_aniso_U_12
O1 0.0222(10) 0.0156(10) 0.0116(10) 0.0014(8) -0.0056(8) -0.0009(8)
N1 0.0131(11) 0.0136(10) 0.0135(11) -0.0013(10) 0.0011(9) -0.0006(9)
N2 0.0170(11) 0.0131(11) 0.0111(12) 0.0004(9) 0.0006(10) 0.0003(8)
C1 0.0175(13) 0.0148(13) 0.0196(15) -0.0019(11) 0.0043(12) -0.0002(10)
C2 0.0178(13) 0.0164(14) 0.0150(14) 0.0029(11) 0.0024(11) 0.0029(10)
C3 0.0189(13) 0.0185(14) 0.0108(13) 0.0015(11) 0.0006(11) 0.0030(11)
C4 0.0112(11) 0.0151(13) 0.0131(14) -0.0009(10) 0.0021(11) 0.0015(10)
C5 0.0118(12) 0.0178(13) 0.0096(15) 0.0003(10) 0.0010(11) 0.0023(10)
C6 0.0117(13) 0.0175(13) 0.0132(13) -0.0014(11) 0.0040(11) 0.0004(10)
C7 0.0169(13) 0.0168(13) 0.0162(15) 0.0023(11) 0.0016(12) 0.0022(10)
C8 0.0186(14) 0.0146(12) 0.0224(15) -0.0007(11) 0.0063(12) 0.0004(10)
C9 0.0152(14) 0.0171(14) 0.0195(15) -0.0056(11) 0.0005(12) -0.0020(10)
C10 0.0138(12) 0.0213(14) 0.0128(14) -0.0025(11) 0.0015(11) 0.0009(11)
C11 0.0109(12) 0.0155(13) 0.0131(13) -0.0006(10) 0.0024(11) 0.0019(10)
C12 0.0162(13) 0.0188(15) 0.0132(15) -0.0012(11) -0.0015(11) -0.0006(10)
C13 0.0132(12) 0.0168(14) 0.0112(14) 0.0008(10) 0.0002(11) 0.0026(10)

loop_
_atom_type_symbol
_atom_type_description
_atom_type_scat_dispersion_real
_atom_type_scat_dispersion_imag
_atom_type_scat_source
C C 0.0033 0.0016 'International Tables Vol C Tables 4.2.6.8 and 6.1.1.4'
H H 0.0000 0.0000 'International Tables Vol C Tables 4.2.6.8 and 6.1.1.4'
N N 0.0061 0.0033 'International Tables Vol C Tables 4.2.6.8 and 6.1.1.4'
O O 0.0106 0.0060 'International Tables Vol C Tables 4.2.6.8 and 6.1.1.4'

loop_
_geom_angle_atom_site_label_1
_geom_angle_atom_site_label_2
_geom_angle_atom_site_label_3
_geom_angle
C13 O1 H6 107.4
C5 N1 C6 105.4(2)
C5 N2 C11 107.2(2)
C5 N2 H4 127.6
C11 N2 H4 125.2
C12 C1 C2 120.6(3)
C12 C1 H1 119.7
C2 C1 H1 119.7
C3 C2 C1 119.3(3)
C3 C2 H8 120.4
C1 C2 H8 120.4
C2 C3 C4 121.6(3)
C2 C3 H9 119.2
C4 C3 H9 119.2
C3 C4 C13 118.4(3)
C3 C4 C5 121.9(2)
C13 C4 C5 119.6(2)
N1 C5 N2 112.3(2)
N1 C5 C4 123.3(3)
N2 C5 C4 124.4(2)
N1 C6 C7 130.7(3)
N1 C6 C11 109.3(2)
C7 C6 C11 119.9(3)
C8 C7 C6 117.5(3)
C8 C7 H5 121.2
C6 C7 H5 121.2
C7 C8 C9 121.9(3)
C7 C8 H2 119.0
C9 C8 H2 119.0
C10 C9 C8 121.5(3)
C10 C9 H3 119.3
C8 C9 H3 119.3
C9 C10 C11 115.9(3)
C9 C10 H10 122.0
C11 C10 H10 122.0
N2 C11 C10 131.0(3)
N2 C11 C6 105.8(2)
C10 C11 C6 123.2(3)
C1 C12 C13 120.0(3)
C1 C12 H7 120.0
C13 C12 H7 120.0
O1 C13 C12 118.7(3)
O1 C13 C4 121.2(2)
C12 C13 C4 120.1(2)

loop_
_geom_bond_atom_site_label_1
_geom_bond_atom_site_label_2
_geom_bond_distance
O1 C13 1.363(3)
O1 H6 0.9302
N1 C5 1.329(4)
N1 C6 1.391(3)
N2 C5 1.360(4)
N2 C11 1.381(3)
N2 H4 0.9047
C1 C12 1.386(4)
C1 C2 1.393(4)
C1 H1 0.9500
C2 C3 1.378(4)
C2 H8 0.9500
C3 C4 1.398(4)
C3 H9 0.9500
C4 C13 1.408(4)
C4 C5 1.457(4)
C6 C7 1.395(4)
C6 C11 1.398(4)
C7 C8 1.380(4)
C7 H5 0.9500
C8 C9 1.403(4)
C8 H2 0.9500
C9 C10 1.388(4)
C9 H3 0.9500
C10 C11 1.395(4)
C10 H10 0.9500
C12 C13 1.391(4)
C12 H7 0.9500
